data_9001075
loop_
_publ_author_name
'Sharp Z D'
'Hazen R M'
'Finger L W'

_publ_section_title
;
 High-pressure crystal chemistry of monticellite, CaMgSiO4
 Sample: Pressure = 11.1 kbar, collected with 4-mm-diameter apertures
;
_journal_name_full 'American Mineralogist'
_journal_page_first 748
_journal_page_last 755
_journal_volume 72
_journal_year 1987
_chemical_formula_sum 'Ca Mg O4 Si'
_chemical_name_mineral Monticellite
_space_group_IT_number 62
_symmetry_space_group_name_Hall '-P 2c 2ab'
_symmetry_space_group_name_H-M 'P b n m'
_cell_angle_alpha 90
_cell_angle_beta 90
_cell_angle_gamma 90
_cell_length_a 4.812
_cell_length_b 11.051
_cell_length_c 6.364
_cell_formula_units_Z 4
_cell_volume 338.421
_database_code_amcsd 0001097
_diffrn_ambient_pressure 1.11e+06
_exptl_crystal_density_diffrn 3.071
_cod_original_formula_sum 'Mg Ca Si O4'
_cod_database_code 9001075

loop_
_space_group_symop_operation_xyz
x,y,z
x,y,1/2-z
-x,-y,1/2+z
1/2+x,1/2-y,1/2+z
1/2-x,1/2+y,1/2-z
1/2-x,1/2+y,z
1/2+x,1/2-y,-z
-x,-y,-z

loop_
_atom_site_label
_atom_site_fract_x
_atom_site_fract_y
_atom_site_fract_z
_atom_site_U_iso_or_equiv
Mg1 0.00000 0.00000 0.00000 0.01811
Ca2 0.97700 0.27640 0.25000 0.01672
Si 0.41220 0.08110 0.25000 0.01583
O1 0.74620 0.07750 0.25000 0.02039
O2 0.24720 0.44780 0.25000 0.01773
O3 0.27140 0.14790 0.04550 0.01697

loop_
_cod_related_entry_id
_cod_related_entry_database
_cod_related_entry_code
1 AMCSD 0001097
